data_4102729
loop_
_publ_author_name
'Yuki Suzuki'
'Eigo Miyazaki'
'Kazuo Takimiya'

_publ_section_title
;
 ((Alkyloxy)carbonyl)cyanomethylene-Substituted Thienoquinoidal Compounds:
 a New Class of Soluble n-Channel Organic Semiconductors for Air-Stable
 Organic Field-Effect Transistors
;
_journal_name_full 'Journal of the American Chemical Society'
_journal_page_first 10453
_journal_page_last 10466
_journal_paper_doi 10.1021/ja103171y
_journal_volume 132
_journal_year 2010
_chemical_formula_moiety 'C28 H30 N2 O4 S2'
_chemical_formula_sum 'C28 H30 N2 O4 S2'
_chemical_formula_weight 522.66
_chemical_name_common C6-BDTEs
_chemical_name_systematic
; 
C6-BDTEs 
;
_space_group_IT_number 14
_symmetry_cell_setting monoclinic
_symmetry_Int_Tables_number 14
_symmetry_space_group_name_Hall '-P 2yn'
_symmetry_space_group_name_H-M 'P 1 21/n 1'
_atom_sites_solution_hydrogens geom
_atom_sites_solution_primary direct
_atom_sites_solution_secondary difmap
_audit_creation_method SHELXL-97
_cell_angle_alpha 90.000(4)
_cell_angle_beta 105.846(4)
_cell_angle_gamma 90.000(4)
_cell_formula_units_Z 2
_cell_length_a 4.7550(13)
_cell_length_b 36.910(10)
_cell_length_c 7.954(2)
_cell_measurement_reflns_used 2021
_cell_measurement_temperature 293(2)
_cell_measurement_theta_max 27.5
_cell_measurement_theta_min 3.1
_cell_volume 1342.9(6)
_computing_cell_refinement CRYSTALCLEAR
_computing_data_collection CRYSTALCLEAR
_computing_data_reduction 'teXsan Ver. 1.11'
_computing_structure_refinement 'SHELXL-97 (Sheldrick, 1997)'
_computing_structure_solution 'SHELXS-97 (Sheldrick, 1990)'
_diffrn_ambient_temperature 293(2)
_diffrn_detector_area_resol_mean 14.71
_diffrn_measured_fraction_theta_full 0.982
_diffrn_measured_fraction_theta_max 0.982
_diffrn_measurement_device_type 'Rigaku/MSC Mercury CCD'
_diffrn_measurement_method \w
_diffrn_radiation_monochromator graphite
_diffrn_radiation_source 'rotating anode'
_diffrn_radiation_type MoK\a
_diffrn_radiation_wavelength 0.71070
_diffrn_reflns_av_R_equivalents 0.0850
_diffrn_reflns_av_sigmaI/netI 0.0811
_diffrn_reflns_limit_h_max 6
_diffrn_reflns_limit_h_min -6
_diffrn_reflns_limit_k_max 47
_diffrn_reflns_limit_k_min -45
_diffrn_reflns_limit_l_max 10
_diffrn_reflns_limit_l_min -6
_diffrn_reflns_number 9698
_diffrn_reflns_theta_full 27.48
_diffrn_reflns_theta_max 27.48
_diffrn_reflns_theta_min 3.14
_diffrn_standards_number 9824
_exptl_absorpt_coefficient_mu 0.234
_exptl_absorpt_correction_T_max 0.998
_exptl_absorpt_correction_T_min 0.998
_exptl_absorpt_correction_type none
_exptl_crystal_colour black
_exptl_crystal_density_diffrn 1.293
_exptl_crystal_density_method 'not measured'
_exptl_crystal_description needle
_exptl_crystal_F_000 552
_exptl_crystal_size_max 0.500
_exptl_crystal_size_mid 0.060
_exptl_crystal_size_min 0.010
_refine_diff_density_max 0.451
_refine_diff_density_min -0.409
_refine_diff_density_rms 0.070
_refine_ls_extinction_method none
_refine_ls_goodness_of_fit_ref 0.998
_refine_ls_hydrogen_treatment noref
_refine_ls_matrix_type full
_refine_ls_number_parameters 163
_refine_ls_number_reflns 3031
_refine_ls_number_restraints 0
_refine_ls_restrained_S_all 0.998
_refine_ls_R_factor_all 0.1328
_refine_ls_R_factor_gt 0.0816
_refine_ls_shift/su_max 0.000
_refine_ls_shift/su_mean 0.000
_refine_ls_structure_factor_coef Fsqd
_refine_ls_weighting_details 'calc w=1/[\s^2^(Fo^2^)+(0.1247P)^2^+0.0000P] where P=(Fo^2^+2Fc^2^)/3'
_refine_ls_weighting_scheme calc
_refine_ls_wR_factor_gt 0.2061
_refine_ls_wR_factor_ref 0.2409
_reflns_number_gt 1693
_reflns_number_total 3031
_reflns_threshold_expression >2sigma(I)
_cod_data_source_file ja103171y_si_001.cif
_cod_data_source_block C6-BDTEs
_cod_database_code 4102729

loop_
_symmetry_equiv_pos_as_xyz
'x, y, z'
'-x+1/2, y+1/2, -z+1/2'
'-x, -y, -z'
'x-1/2, -y-1/2, z-1/2'

loop_
_atom_site_label
_atom_site_type_symbol
_atom_site_fract_x
_atom_site_fract_y
_atom_site_fract_z
_atom_site_U_iso_or_equiv
_atom_site_adp_type
_atom_site_occupancy
_atom_site_symmetry_multiplicity
_atom_site_calc_flag
S1 S 0.6793(2) 0.03271(2) 0.17870(13) 0.0617(4) Uani 1 1 d
O1 O 0.9518(7) 0.07494(7) -0.0233(4) 0.0729(8) Uani 1 1 d
O2 O 1.2664(6) 0.12081(6) 0.0837(3) 0.0647(7) Uani 1 1 d
N1 N 1.4515(9) 0.12415(9) 0.5247(5) 0.0772(10) Uani 1 1 d
C1 C 0.9147(8) 0.06166(8) 0.3287(5) 0.0559(9) Uani 1 1 d
C2 C 0.8994(8) 0.05481(9) 0.5036(5) 0.0569(9) Uani 1 1 d
C3 C 0.7060(8) 0.02793(8) 0.5173(5) 0.0543(9) Uani 1 1 d
C4 C 0.5641(8) 0.01208(9) 0.3473(5) 0.0558(9) Uani 1 1 d
C5 C 0.3646(8) -0.01533(9) 0.3299(5) 0.0544(9) Uani 1 1 d
C6 C 1.0919(9) 0.08744(9) 0.2809(5) 0.0577(9) Uani 1 1 d
C7 C 1.2892(9) 0.10844(9) 0.4166(5) 0.0602(9) Uani 1 1 d
C8 C 1.0925(9) 0.09327(9) 0.0975(5) 0.0595(9) Uani 1 1 d
C9 C 1.2953(10) 0.12823(10) -0.0932(5) 0.0666(11) Uani 1 1 d
C10 C 1.4652(10) 0.16356(10) -0.0810(5) 0.0642(10) Uani 1 1 d
C11 C 1.2990(9) 0.19694(10) -0.0465(5) 0.0653(10) Uani 1 1 d
C12 C 1.4540(9) 0.23249(9) -0.0656(5) 0.0630(10) Uani 1 1 d
C13 C 1.2860(10) 0.26627(11) -0.0394(6) 0.0736(12) Uani 1 1 d
C14 C 1.4353(13) 0.30167(11) -0.0665(7) 0.0896(15) Uani 1 1 d
H1 H 1.0110 0.0682 0.6020 0.066 Uiso 1 1 d
H2 H 0.2744 -0.0254 0.2157 0.065 Uiso 1 1 d
H3 H 1.4008 0.1087 -0.1313 0.082 Uiso 1 1 d
H4 H 1.1093 0.1301 -0.1771 0.082 Uiso 1 1 d
H5 H 1.6416 0.1616 0.0136 0.081 Uiso 1 1 d
H6 H 1.5196 0.1677 -0.1861 0.081 Uiso 1 1 d
H7 H 1.1090 0.1970 -0.1271 0.081 Uiso 1 1 d
H8 H 1.2762 0.1954 0.0698 0.081 Uiso 1 1 d
H9 H 1.6428 0.2328 0.0200 0.079 Uiso 1 1 d
H10 H 1.4861 0.2334 -0.1785 0.079 Uiso 1 1 d
H11 H 1.0980 0.2658 -0.1207 0.091 Uiso 1 1 d
H12 H 1.2635 0.2661 0.0766 0.091 Uiso 1 1 d
H13 H 1.6238 0.3031 0.0186 0.108 Uiso 1 1 d
H14 H 1.4598 0.3027 -0.1789 0.108 Uiso 1 1 d
H15 H 1.3218 0.3219 -0.0471 0.108 Uiso 1 1 d

loop_
_atom_site_aniso_label
_atom_site_aniso_U_11
_atom_site_aniso_U_22
_atom_site_aniso_U_33
_atom_site_aniso_U_23
_atom_site_aniso_U_13
_atom_site_aniso_U_12
S1 0.0686(7) 0.0511(5) 0.0656(6) -0.0007(4) 0.0188(5) -0.0097(4)
O1 0.083(2) 0.0632(16) 0.0707(17) -0.0067(13) 0.0185(14) -0.0164(14)
O2 0.081(2) 0.0517(13) 0.0642(15) 0.0014(11) 0.0245(13) -0.0156(12)
N1 0.090(3) 0.065(2) 0.080(2) -0.0144(17) 0.030(2) -0.0200(18)
C1 0.061(2) 0.0408(16) 0.069(2) -0.0004(14) 0.0226(17) -0.0044(15)
C2 0.056(2) 0.0442(17) 0.072(2) -0.0029(15) 0.0208(17) -0.0043(14)
C3 0.055(2) 0.0441(17) 0.063(2) -0.0004(14) 0.0159(16) -0.0017(14)
C4 0.061(2) 0.0463(17) 0.060(2) 0.0000(14) 0.0171(16) 0.0019(15)
C5 0.057(2) 0.0436(17) 0.062(2) -0.0019(14) 0.0145(16) -0.0045(14)
C6 0.063(2) 0.0445(17) 0.070(2) -0.0021(15) 0.0255(18) -0.0018(16)
C7 0.070(3) 0.0448(18) 0.072(2) -0.0035(16) 0.030(2) -0.0053(17)
C8 0.067(3) 0.0461(18) 0.068(2) 0.0009(16) 0.0232(18) -0.0049(16)
C9 0.083(3) 0.057(2) 0.065(2) -0.0044(16) 0.031(2) -0.0127(19)
C10 0.072(3) 0.058(2) 0.067(2) 0.0001(17) 0.0275(19) -0.0065(18)
C11 0.068(3) 0.060(2) 0.075(3) -0.0004(17) 0.030(2) -0.0063(18)
C12 0.070(3) 0.057(2) 0.068(2) 0.0009(16) 0.0293(19) -0.0062(17)
C13 0.078(3) 0.066(2) 0.086(3) -0.004(2) 0.039(2) 0.000(2)
C14 0.112(4) 0.056(2) 0.105(4) -0.004(2) 0.036(3) -0.003(2)

loop_
_atom_type_symbol
_atom_type_description
_atom_type_scat_dispersion_real
_atom_type_scat_dispersion_imag
_atom_type_scat_source
C C 0.0033 0.0016 'International Tables Vol C Tables 4.2.6.8 and 6.1.1.4'
H H 0.0000 0.0000 'International Tables Vol C Tables 4.2.6.8 and 6.1.1.4'
N N 0.0061 0.0033 'International Tables Vol C Tables 4.2.6.8 and 6.1.1.4'
O O 0.0106 0.0060 'International Tables Vol C Tables 4.2.6.8 and 6.1.1.4'
S S 0.1246 0.1234 'International Tables Vol C Tables 4.2.6.8 and 6.1.1.4'

loop_
_geom_angle_atom_site_label_1
_geom_angle_atom_site_label_2
_geom_angle_atom_site_label_3
_geom_angle
_geom_angle_site_symmetry_1
_geom_angle_site_symmetry_3
_geom_angle_publ_flag
C4 S1 C1 91.08(17) . . yes
C8 O2 C9 116.2(3) . . yes
C6 C1 C2 125.5(3) . . yes
C6 C1 S1 123.5(3) . . yes
C2 C1 S1 111.1(3) . . yes
C3 C2 C1 114.5(3) . . yes
C2 C3 C5 128.4(3) . 3_656 yes
C2 C3 C4 111.4(3) . . yes
C5 C3 C4 120.2(3) 3_656 . yes
C5 C4 C3 121.5(3) . . yes
C5 C4 S1 126.6(3) . . yes
C3 C4 S1 111.9(3) . . yes
C4 C5 C3 118.3(3) . 3_656 yes
C1 C6 C7 118.7(3) . . yes
C1 C6 C8 122.3(3) . . yes
C7 C6 C8 118.9(3) . . yes
N1 C7 C6 177.8(4) . . yes
O1 C8 O2 125.4(4) . . yes
O1 C8 C6 123.5(3) . . yes
O2 C8 C6 111.2(3) . . yes
O2 C9 C10 106.5(3) . . yes
C9 C10 C11 114.2(4) . . yes
C10 C11 C12 112.7(4) . . yes
C13 C12 C11 113.7(4) . . yes
C12 C13 C14 113.5(4) . . yes

loop_
_geom_bond_atom_site_label_1
_geom_bond_atom_site_label_2
_geom_bond_distance
_geom_bond_site_symmetry_2
_geom_bond_publ_flag
S1 C4 1.755(4) . yes
S1 C1 1.757(4) . yes
O1 C8 1.215(4) . yes
O2 C8 1.334(4) . yes
O2 C9 1.476(4) . yes
N1 C7 1.144(5) . yes
C1 C6 1.391(5) . yes
C1 C2 1.436(5) . yes
C2 C3 1.377(5) . yes
C3 C5 1.424(5) 3_656 yes
C3 C4 1.459(5) . yes
C4 C5 1.368(5) . yes
C5 C3 1.424(5) 3_656 yes
C6 C7 1.447(5) . yes
C6 C8 1.475(5) . yes
C9 C10 1.523(5) . yes
C10 C11 1.528(6) . yes
C11 C12 1.532(5) . yes
C12 C13 1.526(6) . yes
C13 C14 1.530(6) . yes

loop_
_geom_torsion_atom_site_label_1
_geom_torsion_atom_site_label_2
_geom_torsion_atom_site_label_3
_geom_torsion_atom_site_label_4
_geom_torsion
_geom_torsion_site_symmetry_1
_geom_torsion_site_symmetry_4
_geom_torsion_publ_flag
C4 S1 C1 C6 179.6(3) . . yes
C4 S1 C1 C2 0.0(3) . . yes
C6 C1 C2 C3 179.8(4) . . yes
S1 C1 C2 C3 -0.6(4) . . yes
C1 C2 C3 C5 -178.4(3) . 3_656 yes
C1 C2 C3 C4 1.1(5) . . yes
C2 C3 C4 C5 179.6(3) . . yes
C5 C3 C4 C5 -0.9(6) 3_656 . yes
C2 C3 C4 S1 -1.0(4) . . yes
C5 C3 C4 S1 178.5(3) 3_656 . yes
C1 S1 C4 C5 179.9(4) . . yes
C1 S1 C4 C3 0.6(3) . . yes
C3 C4 C5 C3 0.9(6) . 3_656 yes
S1 C4 C5 C3 -178.4(3) . 3_656 yes
C2 C1 C6 C7 3.0(6) . . yes
S1 C1 C6 C7 -176.6(3) . . yes
C2 C1 C6 C8 -179.1(3) . . yes
S1 C1 C6 C8 1.4(5) . . yes
C1 C6 C7 N1 84(12) . . yes
C8 C6 C7 N1 -94(12) . . yes
C9 O2 C8 O1 -2.4(6) . . yes
C9 O2 C8 C6 177.4(3) . . yes
C1 C6 C8 O1 -4.0(6) . . yes
C7 C6 C8 O1 173.9(4) . . yes
C1 C6 C8 O2 176.2(3) . . yes
C7 C6 C8 O2 -5.8(5) . . yes
C8 O2 C9 C10 172.0(3) . . yes
O2 C9 C10 C11 -68.2(4) . . yes
C9 C10 C11 C12 -170.4(3) . . yes
C10 C11 C12 C13 177.5(3) . . yes
C11 C12 C13 C14 -177.5(4) . . yes
